data_7126191
loop_
_publ_author_name
'Ishi-I, Tsutomu'
'Tanaka, Honoka'
'Park, In Seob'
'Yasuda, Takuma'
'Kato, Shin-Ichiro'
'Ito, Mitsunori'
'Hiyoshi, Hidetaka'
'Matsumoto, Taisuke'

_publ_section_title
;
 White-light emission from a pyrimidine-carbazole conjugate with tunable
 phosphorescence-fluorescence dual emission and multicolor emission
 switching.
;
_journal_issue 29
_journal_name_full 'Chemical communications (Cambridge, England)'
_journal_page_first 4051
_journal_page_last 4054
_journal_paper_doi 10.1039/d0cc00251h
_journal_volume 56
_journal_year 2020
_chemical_formula_moiety 'C28 H17 Br2 N3'
_chemical_formula_sum 'C28 H17 Br2 N3'
_chemical_formula_weight 555.27
_space_group_crystal_system monoclinic
_space_group_IT_number 15
_space_group_name_Hall '-I 2ya'
_space_group_name_H-M_alt 'I 1 2/a 1'
_atom_sites_solution_hydrogens geom
_atom_sites_solution_primary dual
_audit_creation_date 2019-02-17
_audit_creation_method
;
Olex2 1.2
(compiled 2018.05.29 svn.r3508 for OlexSys, GUI svn.r5506)
;
_audit_update_record
;
2020-01-06 deposited with the CCDC.	2020-03-10 downloaded from the CCDC.
;
_cell_angle_alpha 90
_cell_angle_beta 95.423(4)
_cell_angle_gamma 90
_cell_formula_units_Z 4
_cell_length_a 7.5013(4)
_cell_length_b 12.4477(7)
_cell_length_c 23.8886(11)
_cell_measurement_reflns_used 5077
_cell_measurement_temperature 123
_cell_measurement_theta_max 30.1930
_cell_measurement_theta_min 3.1530
_cell_volume 2220.6(2)
_computing_cell_refinement 'CrysAlisPro 1.171.39.46e (Rigaku OD, 2018)'
_computing_data_collection 'CrysAlisPro 1.171.39.46e (Rigaku OD, 2018)'
_computing_data_reduction 'CrysAlisPro 1.171.39.46e (Rigaku OD, 2018)'
_computing_molecular_graphics 'Olex2 (Dolomanov et al., 2009)'
_computing_publication_material 'Olex2 (Dolomanov et al., 2009)'
_computing_structure_refinement 'ShelXL (Sheldrick, 2015)'
_computing_structure_solution 'ShelXT (Sheldrick, 2015)'
_diffrn_ambient_temperature 123
_diffrn_detector 'Rigaku HyPix-6000 area detector'
_diffrn_detector_area_resol_mean 10.0
_diffrn_detector_type 'HPC area detector'
_diffrn_measured_fraction_theta_full 0.999
_diffrn_measured_fraction_theta_max 0.999
_diffrn_measurement_details
;
List of Runs (angles in degrees, time in seconds):

  # Type    Start    End  Width  t~exp~   \w     \q     \k     \f   Frames
#--------------------------------------------------------------------------
  1  \w    -22.00  74.00   0.50    3.00    --  -10.20  45.00 150.00  192
  2  \w    -73.00 -43.00   0.50    3.00    --  -10.20  45.00  90.00   60
  3  \w    -23.00   3.00   0.50    3.00    --  -10.20  45.00  90.00   52
  4  \w     44.00  71.00   0.50    3.00    --  -10.20  45.00  90.00   54
  5  \w    -98.00  64.00   0.50    3.00    --  -10.20  45.00  30.00  324
;
_diffrn_measurement_device 'three-circle diffractometer'
_diffrn_measurement_device_type 'Rigaku AFC HyPix-6000'
_diffrn_measurement_method '\w scans'
_diffrn_orient_matrix_type 'CrysAlisPro convention (1999,Acta A55,543-557)'
_diffrn_orient_matrix_UB_11 0.0084845000
_diffrn_orient_matrix_UB_12 0.0178732000
_diffrn_orient_matrix_UB_13 0.0283440000
_diffrn_orient_matrix_UB_21 0.0484650000
_diffrn_orient_matrix_UB_22 0.0456613000
_diffrn_orient_matrix_UB_23 -0.0078257000
_diffrn_orient_matrix_UB_31 -0.0811892000
_diffrn_orient_matrix_UB_32 0.0290914000
_diffrn_orient_matrix_UB_33 -0.0049540000
_diffrn_radiation_monochromator 'multi-layer mirror optics'
_diffrn_radiation_probe x-ray
_diffrn_radiation_type MoK\a
_diffrn_radiation_wavelength 0.71073
_diffrn_reflns_av_R_equivalents 0.0375
_diffrn_reflns_av_unetI/netI 0.0337
_diffrn_reflns_Laue_measured_fraction_full 0.999
_diffrn_reflns_Laue_measured_fraction_max 0.999
_diffrn_reflns_limit_h_max 9
_diffrn_reflns_limit_h_min -8
_diffrn_reflns_limit_k_max 16
_diffrn_reflns_limit_k_min -16
_diffrn_reflns_limit_l_max 31
_diffrn_reflns_limit_l_min -30
_diffrn_reflns_number 11179
_diffrn_reflns_point_group_measured_fraction_full 0.999
_diffrn_reflns_point_group_measured_fraction_max 0.999
_diffrn_reflns_theta_full 25.242
_diffrn_reflns_theta_max 27.481
_diffrn_reflns_theta_min 3.047
_diffrn_source 'rotating anode X-ray generator'
_diffrn_source_type FR-E+
_exptl_absorpt_coefficient_mu 3.673
_exptl_absorpt_correction_T_max 1.00000
_exptl_absorpt_correction_T_min 0.71791
_exptl_absorpt_correction_type multi-scan
_exptl_absorpt_process_details
;
CrysAlisPro 1.171.39.46e (Rigaku Oxford Diffraction, 2018)
Empirical absorption correction using spherical harmonics,
 implemented in SCALE3 ABSPACK scaling algorithm.
;
_exptl_crystal_colour colourless
_exptl_crystal_colour_primary colourless
_exptl_crystal_density_diffrn 1.661
_exptl_crystal_description prism
_exptl_crystal_F_000 1104
_exptl_crystal_size_max 0.18
_exptl_crystal_size_mid 0.06
_exptl_crystal_size_min 0.04
_refine_diff_density_max 0.498
_refine_diff_density_min -0.680
_refine_diff_density_rms 0.069
_refine_ls_extinction_method none
_refine_ls_goodness_of_fit_ref 1.049
_refine_ls_hydrogen_treatment constr
_refine_ls_matrix_type full
_refine_ls_number_parameters 151
_refine_ls_number_reflns 2550
_refine_ls_number_restraints 0
_refine_ls_restrained_S_all 1.049
_refine_ls_R_factor_all 0.0448
_refine_ls_R_factor_gt 0.0372
_refine_ls_shift/su_max 0.001
_refine_ls_shift/su_mean 0.000
_refine_ls_structure_factor_coef Fsqd
_refine_ls_weighting_details 'w=1/[\s^2^(Fo^2^)+(0.0304P)^2^+4.9039P] where P=(Fo^2^+2Fc^2^)/3'
_refine_ls_weighting_scheme calc
_refine_ls_wR_factor_gt 0.0819
_refine_ls_wR_factor_ref 0.0848
_reflns_Friedel_coverage 0.000
_reflns_number_gt 2230
_reflns_number_total 2550
_reflns_threshold_expression 'I > 2\s(I)'
_cod_data_source_file d0cc00251h3.cif
_cod_data_source_block ishii1901a
_cod_depositor_comments 'Adding full bibliography for 7126189--7126193.cif.'
_cod_database_code 7126191
_shelx_shelxl_version_number 2014/7
_chemical_oxdiff_formula 'C H Br'
_shelx_space_group_comment
;
The symmetry employed for this shelxl refinement is uniquely defined
by the following loop, which should always be used as a source of
symmetry information in preference to the above space-group names.
They are only intended as comments.
;
_reflns_odcompleteness_completeness 99.89
_reflns_odcompleteness_iscentric 1
_reflns_odcompleteness_theta 27.42
_olex2_refinement_description
;
1. Fixed Uiso
 At 1.2 times of:
  All C(H) groups
2.a Aromatic/amide H refined with riding coordinates:
 C2(H2), C15(H15), C8(H8), C3(H3), C11(H11), C13(H13), C12(H12), C4(H4), C5(H5)
;
_olex2_submission_special_instructions 'No special instructions were received'
_oxdiff_exptl_absorpt_empirical_details
;
Empirical correction (ABSPACK) includes:
- Absorption correction using spherical harmonics
- Frame scaling
;
_oxdiff_exptl_absorpt_empirical_full_max 1.319
_oxdiff_exptl_absorpt_empirical_full_min 0.811

loop_
_space_group_symop_operation_xyz
'x, y, z'
'-x+1/2, y, -z'
'x+1/2, y+1/2, z+1/2'
'-x+1, y+1/2, -z+1/2'
'-x, -y, -z'
'x-1/2, -y, z'
'-x+1/2, -y+1/2, -z+1/2'
'x, -y+1/2, z+1/2'

loop_
_atom_site_label
_atom_site_type_symbol
_atom_site_fract_x
_atom_site_fract_y
_atom_site_fract_z
_atom_site_U_iso_or_equiv
_atom_site_adp_type
_atom_site_occupancy
_atom_site_site_symmetry_order
_atom_site_calc_flag
_atom_site_refinement_flags_posn
_atom_site_refinement_flags_adp
_atom_site_refinement_flags_occupancy
_atom_site_disorder_assembly
_atom_site_disorder_group
Br1 Br 0.79023(4) 0.48390(3) 0.23307(2) 0.04268(12) Uani 1 1 d . . . . .
N1 N 0.7500 0.7048(2) 0.5000 0.0213(5) Uani 1 2 d S T P . .
N2 N 0.7842(3) 0.54558(15) 0.45245(8) 0.0237(4) Uani 1 1 d . . . . .
C1 C 0.8227(3) 0.77166(17) 0.45991(9) 0.0197(4) Uani 1 1 d . . . . .
C7 C 0.7500 0.5930(2) 0.5000 0.0210(6) Uani 1 2 d S T P . .
C6 C 0.7954(3) 0.87867(18) 0.47479(10) 0.0257(5) Uani 1 1 d . . . . .
C2 C 0.9109(3) 0.7461(2) 0.41298(9) 0.0255(5) Uani 1 1 d . . . . .
H2 H 0.9293 0.6750 0.4030 0.031 Uiso 1 1 calc R . . . .
C9 C 0.7865(3) 0.43771(18) 0.45286(10) 0.0254(5) Uani 1 1 d . . . . .
C10 C 0.8303(3) 0.38820(19) 0.39935(11) 0.0274(5) Uani 1 1 d . . . . .
C15 C 0.7954(3) 0.4462(2) 0.34984(11) 0.0290(5) Uani 1 1 d . . . . .
H15 H 0.7405 0.5131 0.3503 0.035 Uiso 1 1 calc R . . . .
C8 C 0.7500 0.3799(3) 0.5000 0.0280(7) Uani 1 2 d S T P . .
H8 H 0.7500 0.3052 0.5000 0.034 Uiso 1 2 calc RS T P . .
C3 C 0.9700(3) 0.8297(2) 0.38177(10) 0.0313(5) Uani 1 1 d . . . . .
H3 H 1.0305 0.8145 0.3505 0.038 Uiso 1 1 calc R . . . .
C14 C 0.8427(3) 0.4040(2) 0.30008(11) 0.0340(6) Uani 1 1 d . . . . .
C11 C 0.9114(3) 0.2875(2) 0.39794(12) 0.0337(6) Uani 1 1 d . . . . .
H11 H 0.9326 0.2474 0.4307 0.040 Uiso 1 1 calc R . . . .
C13 C 0.9265(3) 0.3050(2) 0.29813(13) 0.0394(7) Uani 1 1 d . . . . .
H13 H 0.9592 0.2778 0.2643 0.047 Uiso 1 1 calc R . . . .
C12 C 0.9602(4) 0.2477(2) 0.34731(13) 0.0418(7) Uani 1 1 d . . . . .
H12 H 1.0167 0.1813 0.3466 0.050 Uiso 1 1 calc R . . . .
C4 C 0.9417(4) 0.9357(2) 0.39584(14) 0.0450(7) Uani 1 1 d . . . . .
H4 H 0.9812 0.9904 0.3735 0.054 Uiso 1 1 calc R . . . .
C5 C 0.8559(4) 0.9611(2) 0.44247(15) 0.0441(7) Uani 1 1 d . . . . .
H5 H 0.8386 1.0324 0.4522 0.053 Uiso 1 1 calc R . . . .

loop_
_atom_site_aniso_label
_atom_site_aniso_U_11
_atom_site_aniso_U_22
_atom_site_aniso_U_33
_atom_site_aniso_U_23
_atom_site_aniso_U_13
_atom_site_aniso_U_12
Br1 0.03833(18) 0.0581(2) 0.03361(17) -0.01395(13) 0.01409(12) -0.00660(13)
N1 0.0285(14) 0.0172(13) 0.0188(12) 0.000 0.0058(11) 0.000
N2 0.0261(10) 0.0190(9) 0.0267(10) -0.0035(8) 0.0061(8) -0.0014(7)
C1 0.0211(10) 0.0186(10) 0.0189(10) 0.0034(8) -0.0013(8) -0.0011(8)
C7 0.0227(15) 0.0155(14) 0.0251(15) 0.000 0.0031(12) 0.000
C6 0.0244(11) 0.0192(11) 0.0339(13) 0.0037(9) 0.0046(10) 0.0008(9)
C2 0.0268(12) 0.0276(12) 0.0219(11) 0.0013(9) 0.0021(9) -0.0014(9)
C9 0.0233(11) 0.0191(11) 0.0343(13) -0.0059(10) 0.0045(10) -0.0014(9)
C10 0.0212(11) 0.0231(12) 0.0384(13) -0.0104(10) 0.0051(10) -0.0059(9)
C15 0.0261(12) 0.0260(12) 0.0360(13) -0.0126(10) 0.0094(10) -0.0054(9)
C8 0.0240(16) 0.0167(15) 0.043(2) 0.000 0.0023(14) 0.000
C3 0.0263(12) 0.0431(15) 0.0248(12) 0.0121(11) 0.0050(10) 0.0008(10)
C14 0.0253(12) 0.0395(14) 0.0381(14) -0.0168(11) 0.0074(11) -0.0087(10)
C11 0.0268(12) 0.0246(13) 0.0496(16) -0.0140(11) 0.0034(11) -0.0040(10)
C13 0.0306(13) 0.0406(16) 0.0483(16) -0.0272(13) 0.0105(12) -0.0055(11)
C12 0.0320(14) 0.0304(14) 0.0635(19) -0.0250(14) 0.0063(13) -0.0009(11)
C4 0.0407(15) 0.0351(15) 0.0621(19) 0.0294(14) 0.0204(14) 0.0065(12)
C5 0.0455(16) 0.0192(13) 0.071(2) 0.0138(13) 0.0240(15) 0.0043(11)

loop_
_atom_type_symbol
_atom_type_description
_atom_type_scat_dispersion_real
_atom_type_scat_dispersion_imag
_atom_type_scat_source
C C 0.0033 0.0016 'International Tables Vol C Tables 4.2.6.8 and 6.1.1.4'
H H 0.0000 0.0000 'International Tables Vol C Tables 4.2.6.8 and 6.1.1.4'
Br Br -0.2901 2.4595 'International Tables Vol C Tables 4.2.6.8 and 6.1.1.4'
N N 0.0061 0.0033 'International Tables Vol C Tables 4.2.6.8 and 6.1.1.4'

loop_
_geom_angle_atom_site_label_1
_geom_angle_atom_site_label_2
_geom_angle_atom_site_label_3
_geom_angle
_geom_angle_site_symmetry_1
_geom_angle_site_symmetry_3
_geom_angle_publ_flag
C1 N1 C1 108.0(2) . 2_656 ?
C7 N1 C1 126.01(12) . . ?
C7 N1 C1 126.01(12) . 2_656 ?
C7 N2 C9 116.3(2) . . ?
C6 C1 N1 108.3(2) . . ?
C2 C1 N1 130.7(2) . . ?
C2 C1 C6 121.0(2) . . ?
N2 C7 N1 116.44(14) 2_656 . ?
N2 C7 N1 116.44(14) . . ?
N2 C7 N2 127.1(3) 2_656 . ?
C1 C6 C6 107.75(13) . 2_656 ?
C5 C6 C1 120.0(2) . . ?
C5 C6 C6 132.24(16) . 2_656 ?
C3 C2 C1 117.7(2) . . ?
N2 C9 C10 114.4(2) . . ?
N2 C9 C8 121.5(2) . . ?
C8 C9 C10 124.2(2) . . ?
C15 C10 C9 118.6(2) . . ?
C15 C10 C11 119.6(2) . . ?
C11 C10 C9 121.8(2) . . ?
C14 C15 C10 119.6(2) . . ?
C9 C8 C9 117.4(3) . 2_656 ?
C2 C3 C4 121.6(2) . . ?
C15 C14 Br1 118.7(2) . . ?
C15 C14 C13 121.5(3) . . ?
C13 C14 Br1 119.8(2) . . ?
C12 C11 C10 119.6(3) . . ?
C12 C13 C14 118.6(2) . . ?
C13 C12 C11 121.1(3) . . ?
C5 C4 C3 120.7(2) . . ?
C4 C5 C6 119.0(3) . . ?

loop_
_geom_bond_atom_site_label_1
_geom_bond_atom_site_label_2
_geom_bond_distance
_geom_bond_site_symmetry_2
_geom_bond_publ_flag
Br1 C14 1.894(3) . ?
N1 C1 1.417(3) 2_656 ?
N1 C1 1.417(3) . ?
N1 C7 1.391(4) . ?
N2 C7 1.327(2) . ?
N2 C9 1.343(3) . ?
C1 C6 1.399(3) . ?
C1 C2 1.392(3) . ?
C7 N2 1.327(2) 2_656 ?
C6 C6 1.439(5) 2_656 ?
C6 C5 1.386(3) . ?
C2 C3 1.379(3) . ?
C9 C10 1.484(3) . ?
C9 C8 1.385(3) . ?
C10 C15 1.389(4) . ?
C10 C11 1.395(3) . ?
C15 C14 1.376(3) . ?
C8 C9 1.385(3) 2_656 ?
C3 C4 1.382(4) . ?
C14 C13 1.386(4) . ?
C11 C12 1.388(4) . ?
C13 C12 1.377(4) . ?
C4 C5 1.375(4) . ?
